data_4516502
loop_
_publ_author_name
'Loots, Leigh'
'O&#x2019;Connor, James P.'
'le Roex, Tanya'
'Haynes, Delia A.'

_publ_section_title
;
 Solid-State Supramolecular Chemistry of a Benzylpyridine-Functionalized
 Zwitterion: Polymorphism, Interconversion, and Porosity
;
_journal_issue 12
_journal_name_full 'Crystal Growth &amp; Design'
_journal_page_first 5849
_journal_paper_doi 10.1021/acs.cgd.5b01238
_journal_volume 15
_journal_year 2015
_chemical_formula_moiety 'C16 H13 N O4'
_chemical_formula_sum 'C16 H13 N O4'
_chemical_formula_weight 283.27
_chemical_name_systematic (2Z)-2-(4-benzylpyridinium-1-yl-3-carboxy-1-hydroxyprop-2-en-1-olate
_space_group_crystal_system monoclinic
_space_group_IT_number 14
_space_group_name_Hall '-P 2yn'
_space_group_name_H-M_alt 'P 1 21/n 1'
_atom_sites_solution_hydrogens mixed
_atom_sites_solution_primary direct
_atom_sites_solution_secondary difmap
_audit_creation_method SHELXL-2012
_cell_angle_alpha 90
_cell_angle_beta 97.369(6)
_cell_angle_gamma 90
_cell_formula_units_Z 4
_cell_length_a 13.801(5)
_cell_length_b 7.407(3)
_cell_length_c 14.537(6)
_cell_measurement_reflns_used 3140
_cell_measurement_temperature 100(2)
_cell_measurement_theta_max 27.788
_cell_measurement_theta_min 2.179
_cell_volume 1473.8(10)
_computing_cell_refinement 'SAINT (Bruker, 2012)'
_computing_data_collection 'APEX2 (Bruker, 2012)'
_computing_data_reduction 'SAINT (Bruker, 2012)'
_computing_molecular_graphics 'X-Seed (Barbour, 2001; Atwood & Barbour, 2003)'
_computing_structure_refinement 'SHELXL-2012 (Sheldrick, 2012)'
_computing_structure_solution 'SHELXL-2012 (Sheldrick, 2012)'
_diffrn_ambient_temperature 100(2)
_diffrn_measured_fraction_theta_full 0.997
_diffrn_measured_fraction_theta_max 0.918
_diffrn_measurement_device_type 'Bruker APEX CCD area -detector'
_diffrn_measurement_method \w
_diffrn_radiation_type MoK\a
_diffrn_radiation_wavelength 0.71073
_diffrn_reflns_av_R_equivalents 0.0285
_diffrn_reflns_av_unetI/netI 0.0332
_diffrn_reflns_Laue_measured_fraction_full 0.997
_diffrn_reflns_Laue_measured_fraction_max 0.918
_diffrn_reflns_limit_h_max 18
_diffrn_reflns_limit_h_min -10
_diffrn_reflns_limit_k_max 9
_diffrn_reflns_limit_k_min -9
_diffrn_reflns_limit_l_max 19
_diffrn_reflns_limit_l_min -18
_diffrn_reflns_number 8972
_diffrn_reflns_point_group_measured_fraction_full 0.997
_diffrn_reflns_point_group_measured_fraction_max 0.918
_diffrn_reflns_theta_full 25.242
_diffrn_reflns_theta_max 28.433
_diffrn_reflns_theta_min 1.916
_diffrn_source 'fine-focus sealed tube'
_diffrn_standards_number 0
_exptl_absorpt_coefficient_mu 0.093
_exptl_absorpt_correction_T_max 1.000
_exptl_absorpt_correction_T_min 0.9355
_exptl_absorpt_correction_type numerical
_exptl_absorpt_process_details 'SADABS, 2012'
_exptl_crystal_colour colourless
_exptl_crystal_density_diffrn 1.277
_exptl_crystal_description block
_exptl_crystal_F_000 592
_exptl_crystal_size_max 0.677
_exptl_crystal_size_mid 0.251
_exptl_crystal_size_min 0.190
_refine_diff_density_max 0.292
_refine_diff_density_min -0.195
_refine_diff_density_rms 0.046
_refine_ls_extinction_method none
_refine_ls_goodness_of_fit_ref 1.038
_refine_ls_hydrogen_treatment mixed
_refine_ls_matrix_type full
_refine_ls_number_parameters 199
_refine_ls_number_reflns 3392
_refine_ls_number_restraints 2
_refine_ls_restrained_S_all 1.037
_refine_ls_R_factor_all 0.0509
_refine_ls_R_factor_gt 0.0422
_refine_ls_shift/su_max 0.000
_refine_ls_shift/su_mean 0.000
_refine_ls_structure_factor_coef Fsqd
_refine_ls_weighting_details
;
 w=1/[\s^2^(Fo^2^)+(0.0499P)^2^+0.5897P]
 where P=(Fo^2^+2Fc^2^)/3
;
_refine_ls_weighting_scheme calc
_refine_ls_wR_factor_gt 0.1053
_refine_ls_wR_factor_ref 0.1110
_reflns_Friedel_coverage 0.000
_reflns_number_gt 2857
_reflns_number_total 3392
_reflns_threshold_expression 'I > 2\s(I)'
_cod_data_source_file cg5b01238_si_002.cif
_cod_data_source_block I
_cod_original_sg_symbol_H-M 'P 21/n'
_cod_database_code 4516502
_shelx_space_group_comment
;
The symmetry employed for this shelxl refinement is uniquely defined
by the following loop, which should always be used as a source of
symmetry information in preference to the above space-group names.
They are only intended as comments.
;
_shelx_estimated_absorpt_t_min 0.940
_shelx_estimated_absorpt_t_max 0.983
_shelxl_version_number 2012-9

loop_
_space_group_symop_operation_xyz
'x, y, z'
'-x+1/2, y+1/2, -z+1/2'
'-x, -y, -z'
'x-1/2, -y-1/2, z-1/2'

loop_
_atom_site_label
_atom_site_type_symbol
_atom_site_fract_x
_atom_site_fract_y
_atom_site_fract_z
_atom_site_U_iso_or_equiv
_atom_site_adp_type
_atom_site_occupancy
_atom_site_site_symmetry_order
_atom_site_calc_flag
_atom_site_refinement_flags_posn
_atom_site_refinement_flags_adp
_atom_site_refinement_flags_occupancy
_atom_site_disorder_assembly
_atom_site_disorder_group
O1 O 0.71857(7) 1.18790(12) 0.64038(6) 0.0187(2) Uani 1 1 d D . . . .
O2 O 0.55558(7) 1.14644(12) 0.62154(6) 0.0198(2) Uani 1 1 d . . . . .
N1 N 0.57378(8) 0.78460(14) 0.65494(7) 0.0153(2) Uani 1 1 d . . . . .
O3 O 0.84967(7) 0.56386(13) 0.65919(7) 0.0205(2) Uani 1 1 d . . . . .
O4 O 0.68989(7) 0.51292(13) 0.62025(7) 0.0230(2) Uani 1 1 d D . . . .
C1 C 0.64043(10) 1.09408(17) 0.63521(8) 0.0152(3) Uani 1 1 d . . . . .
C4 C 0.76585(10) 0.61491(17) 0.64027(8) 0.0156(3) Uani 1 1 d . . . . .
C2 C 0.65922(10) 0.89244(16) 0.64366(8) 0.0148(3) Uani 1 1 d . . . . .
C3 C 0.74434(10) 0.81416(17) 0.63780(9) 0.0163(3) Uani 1 1 d . . . . .
H3 H 0.7977 0.8922 0.6313 0.020 Uiso 1 1 calc R U . . .
C6 C 0.43655(10) 0.62111(19) 0.58752(9) 0.0204(3) Uani 1 1 d . . . . .
H6 H 0.3924 0.5899 0.5343 0.024 Uiso 1 1 calc R U . . .
C5 C 0.51072(10) 0.74014(18) 0.57966(9) 0.0177(3) Uani 1 1 d . . . . .
H5 H 0.5179 0.7917 0.5211 0.021 Uiso 1 1 calc R U . . .
C9 C 0.56314(11) 0.7195(2) 0.73932(9) 0.0243(3) Uani 1 1 d . . . . .
H9 H 0.6069 0.7559 0.7918 0.029 Uiso 1 1 calc R U . . .
C10 C 0.34662(12) 0.4056(2) 0.68009(11) 0.0320(4) Uani 1 1 d . . . . .
H10A H 0.2821 0.4623 0.6617 0.038 Uiso 1 1 calc R U . . .
H10B H 0.3543 0.3074 0.6354 0.038 Uiso 1 1 calc R U . . .
C8 C 0.48915(12) 0.6005(2) 0.74978(10) 0.0291(4) Uani 1 1 d . . . . .
H8 H 0.4815 0.5557 0.8097 0.035 Uiso 1 1 calc R U . . .
C7 C 0.42538(10) 0.54536(19) 0.67319(10) 0.0229(3) Uani 1 1 d . . . . .
C12 C 0.28679(12) 0.3897(2) 0.83659(12) 0.0325(4) Uani 1 1 d . . . . .
H12 H 0.2406 0.4813 0.8169 0.039 Uiso 1 1 calc R U . . .
C11 C 0.34779(11) 0.3246(2) 0.77538(10) 0.0260(3) Uani 1 1 d . . . . .
C14 C 0.35859(13) 0.1886(3) 0.95518(12) 0.0401(4) Uani 1 1 d . . . . .
H14 H 0.3625 0.1426 1.0165 0.048 Uiso 1 1 calc R U . . .
C16 C 0.41461(11) 0.1899(2) 0.80516(12) 0.0324(4) Uani 1 1 d . . . . .
H16 H 0.4573 0.1447 0.7642 0.039 Uiso 1 1 calc R U . . .
C15 C 0.41930(13) 0.1213(3) 0.89437(13) 0.0408(4) Uani 1 1 d . . . . .
H15 H 0.4643 0.0277 0.9139 0.049 Uiso 1 1 calc R U . . .
C13 C 0.29249(13) 0.3228(3) 0.92617(12) 0.0386(4) Uani 1 1 d . . . . .
H13 H 0.2508 0.3694 0.9676 0.046 Uiso 1 1 calc R U . . .
H4 H 0.704(3) 0.389(3) 0.630(2) 0.041(14) Uiso 0.67(9) 1 d D . P A 1
H1 H 0.703(6) 1.310(4) 0.626(6) 0.06(3) Uiso 0.33(9) 1 d D . P A 2

loop_
_atom_site_aniso_label
_atom_site_aniso_U_11
_atom_site_aniso_U_22
_atom_site_aniso_U_33
_atom_site_aniso_U_23
_atom_site_aniso_U_13
_atom_site_aniso_U_12
O1 0.0246(5) 0.0085(4) 0.0232(5) 0.0015(3) 0.0034(4) -0.0002(4)
O2 0.0244(5) 0.0144(5) 0.0197(5) 0.0022(4) -0.0006(4) 0.0027(4)
N1 0.0201(6) 0.0100(5) 0.0155(5) 0.0012(4) 0.0015(4) -0.0011(4)
O3 0.0217(5) 0.0149(5) 0.0246(5) -0.0017(4) 0.0019(4) 0.0027(4)
O4 0.0240(5) 0.0080(4) 0.0346(6) 0.0011(4) -0.0051(4) -0.0008(4)
C1 0.0243(7) 0.0102(6) 0.0108(6) 0.0011(4) 0.0012(5) 0.0003(5)
C4 0.0218(7) 0.0111(6) 0.0136(6) 0.0006(4) 0.0012(5) -0.0002(5)
C2 0.0223(7) 0.0088(6) 0.0130(6) 0.0011(4) 0.0012(5) -0.0029(5)
C3 0.0227(7) 0.0096(6) 0.0161(6) 0.0005(4) 0.0012(5) -0.0028(5)
C6 0.0195(7) 0.0218(7) 0.0189(6) 0.0001(5) -0.0013(5) -0.0009(5)
C5 0.0202(6) 0.0166(6) 0.0157(6) 0.0027(5) -0.0003(5) 0.0026(5)
C9 0.0327(8) 0.0248(7) 0.0148(6) 0.0018(5) 0.0006(6) -0.0113(6)
C10 0.0306(8) 0.0348(9) 0.0288(8) 0.0067(6) -0.0029(6) -0.0140(7)
C8 0.0363(9) 0.0322(8) 0.0184(7) 0.0051(6) 0.0015(6) -0.0151(7)
C7 0.0227(7) 0.0222(7) 0.0235(7) 0.0023(5) 0.0017(6) -0.0051(6)
C12 0.0309(8) 0.0272(8) 0.0399(9) 0.0029(7) 0.0060(7) -0.0026(7)
C11 0.0231(7) 0.0261(8) 0.0283(8) 0.0048(6) 0.0014(6) -0.0104(6)
C14 0.0379(10) 0.0532(11) 0.0290(9) 0.0156(8) 0.0031(7) -0.0151(8)
C16 0.0241(8) 0.0382(9) 0.0356(9) 0.0067(7) 0.0067(7) -0.0013(7)
C15 0.0314(9) 0.0450(11) 0.0447(10) 0.0172(8) -0.0003(8) 0.0022(8)
C13 0.0390(10) 0.0437(10) 0.0361(9) -0.0021(8) 0.0154(8) -0.0107(8)

loop_
_atom_type_symbol
_atom_type_description
_atom_type_scat_dispersion_real
_atom_type_scat_dispersion_imag
_atom_type_scat_source
C C 0.0033 0.0016 'International Tables Vol C Tables 4.2.6.8 and 6.1.1.4'
H H 0.0000 0.0000 'International Tables Vol C Tables 4.2.6.8 and 6.1.1.4'
N N 0.0061 0.0033 'International Tables Vol C Tables 4.2.6.8 and 6.1.1.4'
O O 0.0106 0.0060 'International Tables Vol C Tables 4.2.6.8 and 6.1.1.4'

loop_
_geom_angle_atom_site_label_1
_geom_angle_atom_site_label_2
_geom_angle_atom_site_label_3
_geom_angle
C1 O1 H1 110(5)
C9 N1 C5 121.23(12)
C9 N1 C2 119.10(11)
C5 N1 C2 119.47(11)
C4 O4 H4 113(2)
O2 C1 O1 128.29(12)
O2 C1 C2 118.31(12)
O1 C1 C2 113.35(11)
O3 C4 O4 126.12(12)
O3 C4 C3 119.33(12)
O4 C4 C3 114.54(11)
C3 C2 N1 120.49(11)
C3 C2 C1 124.75(12)
N1 C2 C1 114.70(11)
C2 C3 C4 127.05(12)
C2 C3 H3 116.5
C4 C3 H3 116.5
C5 C6 C7 120.31(13)
C5 C6 H6 119.8
C7 C6 H6 119.8
N1 C5 C6 120.13(12)
N1 C5 H5 119.9
C6 C5 H5 119.9
N1 C9 C8 120.12(13)
N1 C9 H9 119.9
C8 C9 H9 119.9
C11 C10 C7 114.20(13)
C11 C10 H10A 108.7
C7 C10 H10A 108.7
C11 C10 H10B 108.7
C7 C10 H10B 108.7
H10A C10 H10B 107.6
C9 C8 C7 120.27(13)
C9 C8 H8 119.9
C7 C8 H8 119.9
C8 C7 C6 117.83(13)
C8 C7 C10 122.32(13)
C6 C7 C10 119.84(13)
C13 C12 C11 120.80(16)
C13 C12 H12 119.6
C11 C12 H12 119.6
C12 C11 C16 118.88(15)
C12 C11 C10 120.97(15)
C16 C11 C10 120.04(14)
C13 C14 C15 119.66(16)
C13 C14 H14 120.2
C15 C14 H14 120.2
C15 C16 C11 120.27(16)
C15 C16 H16 119.9
C11 C16 H16 119.9
C14 C15 C16 120.32(17)
C14 C15 H15 119.8
C16 C15 H15 119.8
C14 C13 C12 120.07(16)
C14 C13 H13 120.0
C12 C13 H13 120.0

loop_
_geom_bond_atom_site_label_1
_geom_bond_atom_site_label_2
_geom_bond_distance
O1 C1 1.2770(16)
O1 H1 0.95(2)
O2 C1 1.2254(16)
N1 C9 1.3435(17)
N1 C5 1.3487(17)
N1 C2 1.4509(17)
O3 C4 1.2146(16)
O4 C4 1.2946(16)
O4 H4 0.941(19)
C1 C2 1.5182(18)
C4 C3 1.5050(18)
C2 C3 1.3225(19)
C3 H3 0.9500
C6 C5 1.3668(19)
C6 C7 1.392(2)
C6 H6 0.9500
C5 H5 0.9500
C9 C8 1.372(2)
C9 H9 0.9500
C10 C11 1.508(2)
C10 C7 1.514(2)
C10 H10A 0.9900
C10 H10B 0.9900
C8 C7 1.389(2)
C8 H8 0.9500
C12 C13 1.386(2)
C12 C11 1.388(2)
C12 H12 0.9500
C11 C16 1.389(2)
C14 C13 1.378(3)
C14 C15 1.387(3)
C14 H14 0.9500
C16 C15 1.387(2)
C16 H16 0.9500
C15 H15 0.9500
C13 H13 0.9500

loop_
_geom_hbond_atom_site_label_D
_geom_hbond_atom_site_label_H
_geom_hbond_atom_site_label_A
_geom_hbond_distance_DH
_geom_hbond_distance_HA
_geom_hbond_distance_DA
_geom_hbond_angle_DHA
_geom_hbond_site_symmetry_A
O1 H1 O4 0.95(2) 1.51(3) 2.4512(16) 169(9) 1_565
O4 H4 O1 0.941(19) 1.51(2) 2.4512(16) 175(3) 1_545
C5 H5 O2 0.95 2.24 3.0677(19) 145.8 3_676
C9 H9 O1 0.95 2.53 3.292(2) 137.0 2_646
C9 H9 O3 0.95 2.44 3.1105(19) 127.3 2_656

loop_
_geom_torsion_atom_site_label_1
_geom_torsion_atom_site_label_2
_geom_torsion_atom_site_label_3
_geom_torsion_atom_site_label_4
_geom_torsion
C9 N1 C2 C3 79.02(16)
C5 N1 C2 C3 -95.90(15)
C9 N1 C2 C1 -103.57(14)
C5 N1 C2 C1 81.51(14)
O2 C1 C2 C3 164.27(12)
O1 C1 C2 C3 -13.33(18)
O2 C1 C2 N1 -13.02(16)
O1 C1 C2 N1 169.38(10)
N1 C2 C3 C4 0.8(2)
C1 C2 C3 C4 -176.30(12)
O3 C4 C3 C2 -160.24(13)
O4 C4 C3 C2 20.44(19)
C9 N1 C5 C6 -2.7(2)
C2 N1 C5 C6 172.12(12)
C7 C6 C5 N1 0.2(2)
C5 N1 C9 C8 2.3(2)
C2 N1 C9 C8 -172.53(13)
N1 C9 C8 C7 0.6(2)
C9 C8 C7 C6 -3.0(2)
C9 C8 C7 C10 176.07(15)
C5 C6 C7 C8 2.6(2)
C5 C6 C7 C10 -176.48(14)
C11 C10 C7 C8 -3.5(2)
C11 C10 C7 C6 175.48(14)
C13 C12 C11 C16 0.3(2)
C13 C12 C11 C10 -175.81(15)
C7 C10 C11 C12 96.87(18)
C7 C10 C11 C16 -79.2(2)
C12 C11 C16 C15 0.6(2)
C10 C11 C16 C15 176.75(15)
C13 C14 C15 C16 0.9(3)
C11 C16 C15 C14 -1.2(3)
C15 C14 C13 C12 0.1(3)
C11 C12 C13 C14 -0.7(3)

loop_
_platon_squeeze_void_nr
_platon_squeeze_void_average_x
_platon_squeeze_void_average_y
_platon_squeeze_void_average_z
_platon_squeeze_void_volume
_platon_squeeze_void_count_electrons
_platon_squeeze_void_content
1 0.000 0.000 0.500 65 3 ' '
2 0.500 0.500 0.000 65 3 ' '
